data_7063737
loop_
_publ_author_name
'Xiang, Min'
'Lu, Lin-Mu'
'Feng, Guang-Yuan'
'Zhu, Shen-Xin'
'Luo, Si-Si'
'Wang, Guang-Wei'
'Jia, Yun-Qing'
'Shen, Li-Wen'

_publ_section_title
;
 Solvent- and temperature-controlled diastereodivergent [4+2] cyclization
 of p-QMs and 4-benzylidene-pyrazolones
;
_journal_issue 18
_journal_name_full 'New Journal of Chemistry'
_journal_page_first 7293
_journal_page_last 7296
_journal_paper_doi 10.1039/D5NJ00814J
_journal_volume 49
_journal_year 2025
_chemical_formula_moiety 'C38 H40 N2 O3'
_chemical_formula_sum 'C38 H40 N2 O3'
_chemical_formula_weight 572.72
_space_group_crystal_system monoclinic
_space_group_IT_number 14
_space_group_name_Hall '-P 2yn'
_space_group_name_H-M_alt 'P 1 21/n 1'
_atom_sites_solution_hydrogens mixed
_atom_sites_solution_primary direct
_audit_creation_date 2024-09-03
_audit_creation_method
;
Olex2 1.2
(compiled 2018.05.29 svn.r3508 for OlexSys, GUI svn.r5506)
;
_audit_update_record
;
2025-01-24 deposited with the CCDC.	2025-04-03 downloaded from the CCDC.
;
_cell_angle_alpha 90
_cell_angle_beta 106.7707(13)
_cell_angle_gamma 90
_cell_formula_units_Z 4
_cell_length_a 16.96514(19)
_cell_length_b 10.31317(10)
_cell_length_c 19.1239(2)
_cell_measurement_reflns_used 5886
_cell_measurement_temperature 293(2)
_cell_measurement_theta_max 70.7680
_cell_measurement_theta_min 4.8260
_cell_volume 3203.69(6)
_computing_cell_refinement 'CrysAlisPro 1.171.42.102a (Rigaku OD, 2023)'
_computing_data_collection 'CrysAlisPro 1.171.42.102a (Rigaku OD, 2023)'
_computing_data_reduction 'CrysAlisPro 1.171.42.102a (Rigaku OD, 2023)'
_computing_molecular_graphics 'Olex2 (Dolomanov et al., 2009)'
_computing_publication_material 'Olex2 (Dolomanov et al., 2009)'
_computing_structure_refinement 'ShelXL (Sheldrick, 2015)'
_computing_structure_solution 'ShelXS (Sheldrick, 2008)'
_diffrn_ambient_temperature 293(2)
_diffrn_detector 'CCD plate'
_diffrn_detector_area_resol_mean 16.2312
_diffrn_detector_type Eos
_diffrn_measured_fraction_theta_full 1.000
_diffrn_measured_fraction_theta_max 1.000
_diffrn_measurement_details
;
List of Runs (angles in degrees, time in seconds):

  # Type    Start    End  Width  t~exp~   \w     \q     \k     \f   Frames
#--------------------------------------------------------------------------
  1  \w    -43.00 -15.00   0.70    2.20    --  -33.50 -37.00  60.00   40
  2  \w   -104.00 -55.70   0.70    2.20    --  -33.50 -37.00  60.00   69
  3  \w    -97.00 -15.80   0.70    2.20    --  -33.50 -57.00 -30.00  116
  4  \w     78.00 104.60   0.70    2.20    --   36.47  19.00 -60.00   38
  5  \w      2.00  53.10   0.70    2.20    --   36.47  19.00 -60.00   73
  6  \w     70.00 109.20   0.70    2.20    --   36.47 178.00-120.00   56
  7  \w     53.00  95.70   0.70    2.20    --   36.47  19.00 120.00   61
  8  \w    -30.00   1.50   0.70    2.20    --   36.47 -37.00 -30.00   45
  9  \w     74.00 100.60   0.70    2.20    --   36.47 178.00-180.00   38
 10  \w     61.00 110.00   0.70    2.20    --   36.47 178.00  60.00   70
 11  \w     21.00  47.60   0.70    2.20    --   36.47 -37.00 -30.00   38
 12  \w     96.00 127.50   0.70   12.00    --  108.00 -61.00  30.00   45
 13  \w    104.00 174.00   0.70   12.00    --  108.00 111.00 -60.00  100
 14  \w    138.00 163.90   0.70   12.00    --  108.00  61.00-120.00   37
 15  \w     89.00 121.20   0.70   12.00    --  108.00  61.00-120.00   46
 16  \w     63.00 100.10   0.70   12.00    --  108.00-111.00 120.00   53
 17  \w    112.00 161.00   0.70   12.00    --  108.00  45.00 150.00   70
 18  \w    133.00 172.90   0.70   12.00    --  108.00  77.00 -30.00   57
 19  \w     44.00 127.30   0.70   12.00    --  108.00 -45.00-150.00  119
 20  \w     54.00 105.10   0.70   12.00    --  108.00 -94.00-150.00   73
 21  \w     59.00 104.50   0.70   12.00    --  108.00 -94.00 -60.00   65
 22  \w    101.00 176.60   0.70   12.00    --  108.00  77.00   0.00  108
;
_diffrn_measurement_device 'four-circle diffractometer'
_diffrn_measurement_device_type 'Xcalibur, Eos, Gemini'
_diffrn_measurement_method '\w scans'
_diffrn_orient_matrix_type 'CrysAlisPro convention (1999,Acta A55,543-557)'
_diffrn_orient_matrix_UB_11 0.0441904000
_diffrn_orient_matrix_UB_12 0.0256337000
_diffrn_orient_matrix_UB_13 -0.0586178000
_diffrn_orient_matrix_UB_21 0.0819702000
_diffrn_orient_matrix_UB_22 -0.0446192000
_diffrn_orient_matrix_UB_23 0.0536370000
_diffrn_orient_matrix_UB_31 -0.0180118000
_diffrn_orient_matrix_UB_32 -0.1401822000
_diffrn_orient_matrix_UB_33 -0.0277677000
_diffrn_radiation_monochromator graphite
_diffrn_radiation_probe x-ray
_diffrn_radiation_type CuK\a
_diffrn_radiation_wavelength 1.54184
_diffrn_reflns_av_R_equivalents 0.0268
_diffrn_reflns_av_unetI/netI 0.0323
_diffrn_reflns_Laue_measured_fraction_full 1.000
_diffrn_reflns_Laue_measured_fraction_max 1.000
_diffrn_reflns_limit_h_max 20
_diffrn_reflns_limit_h_min -20
_diffrn_reflns_limit_k_max 8
_diffrn_reflns_limit_k_min -12
_diffrn_reflns_limit_l_max 22
_diffrn_reflns_limit_l_min -22
_diffrn_reflns_number 12908
_diffrn_reflns_point_group_measured_fraction_full 1.000
_diffrn_reflns_point_group_measured_fraction_max 1.000
_diffrn_reflns_theta_full 67.068
_diffrn_reflns_theta_max 67.068
_diffrn_reflns_theta_min 4.127
_diffrn_source 'fine-focus sealed X-ray tube'
_diffrn_source_type 'Enhance (Cu) X-ray Source'
_exptl_absorpt_coefficient_mu 0.587
_exptl_absorpt_correction_T_max 1.00000
_exptl_absorpt_correction_T_min 0.94013
_exptl_absorpt_correction_type multi-scan
_exptl_absorpt_process_details
;
CrysAlisPro 1.171.42.102a (Rigaku Oxford Diffraction, 2023)
Empirical absorption correction using spherical harmonics,
implemented in SCALE3 ABSPACK scaling algorithm.
;
_exptl_crystal_colour colourless
_exptl_crystal_colour_primary colourless
_exptl_crystal_density_diffrn 1.187
_exptl_crystal_description block
_exptl_crystal_F_000 1224
_exptl_crystal_size_max 0.14
_exptl_crystal_size_mid 0.12
_exptl_crystal_size_min 0.1
_refine_diff_density_max 0.208
_refine_diff_density_min -0.325
_refine_diff_density_rms 0.042
_refine_ls_extinction_method none
_refine_ls_goodness_of_fit_ref 1.024
_refine_ls_hydrogen_treatment constr
_refine_ls_matrix_type full
_refine_ls_number_parameters 395
_refine_ls_number_reflns 5723
_refine_ls_number_restraints 0
_refine_ls_restrained_S_all 1.024
_refine_ls_R_factor_all 0.0606
_refine_ls_R_factor_gt 0.0506
_refine_ls_shift/su_max 0.001
_refine_ls_shift/su_mean 0.000
_refine_ls_structure_factor_coef Fsqd
_refine_ls_weighting_details 'w=1/[\s^2^(Fo^2^)+(0.0874P)^2^+0.3638P] where P=(Fo^2^+2Fc^2^)/3'
_refine_ls_weighting_scheme calc
_refine_ls_wR_factor_gt 0.1398
_refine_ls_wR_factor_ref 0.1511
_reflns_Friedel_coverage 0.000
_reflns_number_gt 4638
_reflns_number_total 5723
_reflns_threshold_expression 'I > 2\s(I)'
_cod_data_source_file d5nj00814j2.cif
_cod_data_source_block 202409296_auto
_cod_depositor_comments 'Adding full bibliography for 7063735--7063737.cif.'
_cod_original_cell_volume 3203.68(7)
_cod_database_code 7063737
_shelx_shelxl_version_number 2014/7
_chemical_oxdiff_formula C22H21N3O3
_shelx_space_group_comment
;
The symmetry employed for this shelxl refinement is uniquely defined
by the following loop, which should always be used as a source of
symmetry information in preference to the above space-group names.
They are only intended as comments.
;
_shelx_estimated_absorpt_t_max 0.944
_shelx_estimated_absorpt_t_min 0.922
_reflns_odcompleteness_completeness 99.95
_reflns_odcompleteness_iscentric 1
_reflns_odcompleteness_theta 66.97
_olex2_refinement_description
;
1. Fixed Uiso
 At 1.2 times of:
  All C(H) groups
 At 1.5 times of:
  All C(H,H,H) groups, All O(H) groups
2.a Riding coordinates:
 O1(H1)
2.b Ternary CH refined with riding coordinates:
 C21(H21), C23(H23)
2.c Aromatic/amide H refined with riding coordinates:
 C3(H3), C5(H5), C15(H15), C16(H16), C17(H17), C18(H18), C28(H28), C29(H29),
 C30(H30), C31(H31), C32(H32), C34(H34), C35(H35), C36(H36), C37(H37), C38(H38)
2.d Idealised Me refined as rotating group:
 C8(H8A,H8B,H8C), C9(H9A,H9B,H9C), C10(H10A,H10B,H10C), C12(H12A,H12B,H12C),
 C13(H13A,H13B,H13C), C14(H14A,H14B,H14C), C26(H26A,H26B,H26C)
;
_olex2_submission_special_instructions 'No special instructions were received'
_oxdiff_exptl_absorpt_empirical_details
;
Empirical correction (ABSPACK) includes:
- Absorption correction using spherical harmonics
- Frame scaling
;
_oxdiff_exptl_absorpt_empirical_full_max 1.123
_oxdiff_exptl_absorpt_empirical_full_min 0.927

loop_
_space_group_symop_operation_xyz
'x, y, z'
'-x+1/2, y+1/2, -z+1/2'
'-x, -y, -z'
'x-1/2, -y-1/2, z-1/2'

loop_
_atom_site_label
_atom_site_type_symbol
_atom_site_fract_x
_atom_site_fract_y
_atom_site_fract_z
_atom_site_U_iso_or_equiv
_atom_site_adp_type
_atom_site_occupancy
_atom_site_site_symmetry_order
_atom_site_calc_flag
_atom_site_refinement_flags_posn
_atom_site_refinement_flags_adp
_atom_site_refinement_flags_occupancy
_atom_site_disorder_assembly
_atom_site_disorder_group
O1 O 0.91939(8) 0.66146(16) 0.52994(12) 0.0822(6) Uani 1 1 d . . . . .
H1 H 0.9650 0.6885 0.5656 0.123 Uiso 1 1 d R . . . .
O2 O 0.40075(7) 0.69743(13) 0.39606(6) 0.0465(3) Uani 1 1 d . . . . .
O3 O 0.51948(8) 0.85382(11) 0.34320(7) 0.0479(3) Uani 1 1 d . . . . .
N1 N 0.57796(9) 0.71005(14) 0.27988(8) 0.0472(3) Uani 1 1 d . . . . .
N2 N 0.58810(10) 0.57480(15) 0.27653(9) 0.0525(4) Uani 1 1 d . . . . .
C1 C 0.83528(10) 0.65042(18) 0.50998(12) 0.0512(4) Uani 1 1 d . . . . .
C2 C 0.80002(10) 0.53581(17) 0.52697(11) 0.0472(4) Uani 1 1 d . . . . .
C3 C 0.71449(10) 0.52874(16) 0.50450(10) 0.0437(4) Uani 1 1 d . . . . .
H3 H 0.6893 0.4536 0.5144 0.052 Uiso 1 1 calc R . . . .
C4 C 0.66533(9) 0.62917(16) 0.46805(9) 0.0397(3) Uani 1 1 d . . . . .
C5 C 0.70321(10) 0.74198(16) 0.45415(10) 0.0434(4) Uani 1 1 d . . . . .
H5 H 0.6705 0.8107 0.4311 0.052 Uiso 1 1 calc R . . . .
C6 C 0.78857(10) 0.75551(17) 0.47365(10) 0.0447(4) Uani 1 1 d . . . . .
C7 C 0.85190(11) 0.4248(2) 0.57189(13) 0.0610(5) Uani 1 1 d . . . . .
C8 C 0.91956(17) 0.3775(3) 0.5394(2) 0.1013(11) Uani 1 1 d . . . . .
H8A H 0.8961 0.3596 0.4884 0.152 Uiso 1 1 calc GR . . . .
H8B H 0.9440 0.3000 0.5641 0.152 Uiso 1 1 calc GR . . . .
H8C H 0.9610 0.4434 0.5454 0.152 Uiso 1 1 calc GR . . . .
C9 C 0.88930(19) 0.4709(3) 0.65080(17) 0.1011(10) Uani 1 1 d . . . . .
H9A H 0.9217 0.5472 0.6511 0.152 Uiso 1 1 calc GR . . . .
H9B H 0.9236 0.4037 0.6786 0.152 Uiso 1 1 calc GR . . . .
H9C H 0.8459 0.4904 0.6721 0.152 Uiso 1 1 calc GR . . . .
C10 C 0.79897(14) 0.3063(2) 0.57397(19) 0.0871(9) Uani 1 1 d . . . . .
H10A H 0.7586 0.3281 0.5983 0.131 Uiso 1 1 calc GR . . . .
H10B H 0.8332 0.2374 0.5999 0.131 Uiso 1 1 calc GR . . . .
H10C H 0.7718 0.2787 0.5250 0.131 Uiso 1 1 calc GR . . . .
C11 C 0.82865(11) 0.87990(18) 0.45473(12) 0.0522(4) Uani 1 1 d . . . . .
C12 C 0.89140(15) 0.9403(2) 0.52157(15) 0.0767(7) Uani 1 1 d . . . . .
H12A H 0.8660 0.9529 0.5599 0.115 Uiso 1 1 calc GR . . . .
H12B H 0.9095 1.0224 0.5082 0.115 Uiso 1 1 calc GR . . . .
H12C H 0.9378 0.8834 0.5383 0.115 Uiso 1 1 calc GR . . . .
C13 C 0.87037(16) 0.8482(2) 0.39543(15) 0.0761(7) Uani 1 1 d . . . . .
H13A H 0.9113 0.7824 0.4130 0.114 Uiso 1 1 calc GR . . . .
H13B H 0.8960 0.9249 0.3837 0.114 Uiso 1 1 calc GR . . . .
H13C H 0.8299 0.8174 0.3525 0.114 Uiso 1 1 calc GR . . . .
C14 C 0.76420(14) 0.9847(2) 0.42355(15) 0.0704(6) Uani 1 1 d . . . . .
H14A H 0.7257 0.9534 0.3796 0.106 Uiso 1 1 calc GR . . . .
H14B H 0.7910 1.0610 0.4129 0.106 Uiso 1 1 calc GR . . . .
H14C H 0.7355 1.0053 0.4587 0.106 Uiso 1 1 calc GR . . . .
C15 C 0.57593(10) 0.77132(18) 0.55483(9) 0.0471(4) Uani 1 1 d . . . . .
H15 H 0.6309 0.7496 0.5758 0.057 Uiso 1 1 calc R . . . .
C16 C 0.53979(12) 0.8612(2) 0.58913(10) 0.0542(5) Uani 1 1 d . . . . .
H16 H 0.5703 0.8995 0.6325 0.065 Uiso 1 1 calc R . . . .
C17 C 0.45810(12) 0.89427(18) 0.55894(11) 0.0515(4) Uani 1 1 d . . . . .
H17 H 0.4335 0.9553 0.5817 0.062 Uiso 1 1 calc R . . . .
C18 C 0.41320(11) 0.83641(17) 0.49485(10) 0.0463(4) Uani 1 1 d . . . . .
H18 H 0.3581 0.8580 0.4745 0.056 Uiso 1 1 calc R . . . .
C19 C 0.45001(9) 0.74599(15) 0.46060(9) 0.0387(3) Uani 1 1 d . . . . .
C20 C 0.53254(9) 0.71185(15) 0.48951(9) 0.0382(3) Uani 1 1 d . . . . .
C21 C 0.57200(9) 0.61566(15) 0.44954(9) 0.0383(3) Uani 1 1 d . . . . .
H21 H 0.5620 0.5297 0.4671 0.046 Uiso 1 1 calc R . . . .
C22 C 0.52383(9) 0.61851(15) 0.36631(9) 0.0386(3) Uani 1 1 d . . . . .
C23 C 0.43220(9) 0.59424(16) 0.36226(9) 0.0398(3) Uani 1 1 d . . . . .
H23 H 0.4298 0.5147 0.3896 0.048 Uiso 1 1 calc R . . . .
C24 C 0.53805(9) 0.74489(15) 0.33024(9) 0.0385(3) Uani 1 1 d . . . . .
C25 C 0.55724(10) 0.52212(17) 0.32314(10) 0.0451(4) Uani 1 1 d . . . . .
C26 C 0.55778(15) 0.37883(19) 0.33242(14) 0.0664(6) Uani 1 1 d . . . . .
H26A H 0.5022 0.3479 0.3221 0.100 Uiso 1 1 calc GR . . . .
H26B H 0.5877 0.3570 0.3818 0.100 Uiso 1 1 calc GR . . . .
H26C H 0.5838 0.3391 0.2994 0.100 Uiso 1 1 calc GR . . . .
C27 C 0.61701(12) 0.7916(2) 0.24028(10) 0.0516(4) Uani 1 1 d . . . . .
C28 C 0.67293(17) 0.7372(3) 0.20819(14) 0.0781(7) Uani 1 1 d . . . . .
H28 H 0.6828 0.6484 0.2110 0.094 Uiso 1 1 calc R . . . .
C29 C 0.7139(2) 0.8172(3) 0.17190(17) 0.1018(11) Uani 1 1 d . . . . .
H29 H 0.7517 0.7813 0.1506 0.122 Uiso 1 1 calc R . . . .
C30 C 0.6996(2) 0.9486(3) 0.16678(15) 0.0964(10) Uani 1 1 d . . . . .
H30 H 0.7275 1.0013 0.1424 0.116 Uiso 1 1 calc R . . . .
C31 C 0.64376(17) 1.0006(3) 0.19816(14) 0.0827(8) Uani 1 1 d . . . . .
H31 H 0.6335 1.0893 0.1945 0.099 Uiso 1 1 calc R . . . .
C32 C 0.60207(14) 0.9234(2) 0.23529(13) 0.0663(6) Uani 1 1 d . . . . .
H32 H 0.5645 0.9601 0.2566 0.080 Uiso 1 1 calc R . . . .
C33 C 0.37259(10) 0.57899(17) 0.28681(9) 0.0429(4) Uani 1 1 d . . . . .
C34 C 0.33020(12) 0.4637(2) 0.26776(11) 0.0557(5) Uani 1 1 d . . . . .
H34 H 0.3409 0.3945 0.3004 0.067 Uiso 1 1 calc R . . . .
C35 C 0.27168(14) 0.4504(2) 0.20017(13) 0.0660(6) Uani 1 1 d . . . . .
H35 H 0.2430 0.3729 0.1877 0.079 Uiso 1 1 calc R . . . .
C36 C 0.25642(13) 0.5518(2) 0.15209(11) 0.0634(5) Uani 1 1 d . . . . .
H36 H 0.2178 0.5427 0.1066 0.076 Uiso 1 1 calc R . . . .
C37 C 0.29788(13) 0.6671(2) 0.17056(11) 0.0633(5) Uani 1 1 d . . . . .
H37 H 0.2870 0.7359 0.1377 0.076 Uiso 1 1 calc R . . . .
C38 C 0.35569(11) 0.68106(19) 0.23774(10) 0.0527(4) Uani 1 1 d . . . . .
H38 H 0.3834 0.7594 0.2501 0.063 Uiso 1 1 calc R . . . .

loop_
_atom_site_aniso_label
_atom_site_aniso_U_11
_atom_site_aniso_U_22
_atom_site_aniso_U_33
_atom_site_aniso_U_23
_atom_site_aniso_U_13
_atom_site_aniso_U_12
O1 0.0301(6) 0.0728(10) 0.1386(16) 0.0193(10) 0.0161(8) -0.0016(6)
O2 0.0328(5) 0.0616(7) 0.0438(6) -0.0085(5) 0.0090(5) 0.0023(5)
O3 0.0554(7) 0.0369(6) 0.0540(7) 0.0001(5) 0.0198(6) 0.0007(5)
N1 0.0535(8) 0.0429(8) 0.0520(8) 0.0017(6) 0.0259(7) -0.0014(6)
N2 0.0589(9) 0.0452(8) 0.0619(9) -0.0047(7) 0.0309(8) 0.0001(7)
C1 0.0326(8) 0.0497(10) 0.0726(12) 0.0012(9) 0.0171(8) 0.0007(7)
C2 0.0369(8) 0.0442(9) 0.0624(10) 0.0029(8) 0.0174(7) 0.0050(7)
C3 0.0378(8) 0.0395(8) 0.0561(10) 0.0040(7) 0.0172(7) -0.0003(6)
C4 0.0328(8) 0.0405(8) 0.0461(8) 0.0021(6) 0.0120(6) 0.0000(6)
C5 0.0368(8) 0.0413(8) 0.0523(9) 0.0042(7) 0.0130(7) 0.0007(6)
C6 0.0366(8) 0.0424(9) 0.0575(10) -0.0014(7) 0.0172(7) -0.0027(7)
C7 0.0393(9) 0.0539(11) 0.0891(15) 0.0163(10) 0.0172(9) 0.0097(8)
C8 0.0713(16) 0.0755(17) 0.175(3) 0.0393(19) 0.0640(19) 0.0362(13)
C9 0.0848(18) 0.098(2) 0.099(2) 0.0247(17) -0.0077(16) 0.0180(16)
C10 0.0562(12) 0.0584(13) 0.148(3) 0.0410(15) 0.0313(15) 0.0134(11)
C11 0.0416(9) 0.0449(9) 0.0736(12) 0.0011(8) 0.0224(8) -0.0061(7)
C12 0.0653(13) 0.0644(14) 0.0973(18) -0.0031(12) 0.0184(12) -0.0243(11)
C13 0.0803(15) 0.0670(14) 0.0989(18) 0.0035(12) 0.0542(14) -0.0081(12)
C14 0.0598(12) 0.0466(11) 0.1083(18) 0.0138(11) 0.0299(12) -0.0046(9)
C15 0.0381(8) 0.0558(10) 0.0446(9) 0.0026(8) 0.0074(7) -0.0064(7)
C16 0.0562(10) 0.0609(11) 0.0459(9) -0.0113(8) 0.0153(8) -0.0156(9)
C17 0.0570(10) 0.0456(9) 0.0568(10) -0.0082(8) 0.0240(8) -0.0042(8)
C18 0.0433(8) 0.0465(9) 0.0512(9) 0.0015(7) 0.0172(7) 0.0019(7)
C19 0.0359(8) 0.0402(8) 0.0405(8) 0.0031(6) 0.0119(6) -0.0028(6)
C20 0.0352(7) 0.0401(8) 0.0398(8) 0.0048(6) 0.0115(6) -0.0032(6)
C21 0.0331(7) 0.0370(8) 0.0452(8) 0.0048(6) 0.0121(6) -0.0019(6)
C22 0.0371(8) 0.0365(8) 0.0435(8) 0.0015(6) 0.0135(6) -0.0016(6)
C23 0.0364(8) 0.0409(8) 0.0427(8) 0.0008(7) 0.0123(6) -0.0035(6)
C24 0.0355(7) 0.0390(8) 0.0401(8) -0.0008(6) 0.0095(6) -0.0026(6)
C25 0.0440(8) 0.0390(8) 0.0553(10) -0.0010(7) 0.0191(7) -0.0016(7)
C26 0.0772(14) 0.0412(10) 0.0905(16) -0.0028(10) 0.0394(12) 0.0021(9)
C27 0.0521(10) 0.0602(11) 0.0447(9) 0.0043(8) 0.0172(8) -0.0117(8)
C28 0.0940(17) 0.0786(16) 0.0817(16) -0.0098(13) 0.0571(14) -0.0191(13)
C29 0.119(2) 0.112(2) 0.105(2) -0.0162(18) 0.081(2) -0.0369(19)
C30 0.113(2) 0.112(2) 0.0791(17) 0.0063(15) 0.0522(16) -0.0475(19)
C31 0.0938(18) 0.0749(16) 0.0810(16) 0.0266(13) 0.0280(14) -0.0184(14)
C32 0.0677(12) 0.0628(13) 0.0737(14) 0.0204(10) 0.0290(11) -0.0020(10)
C33 0.0370(8) 0.0472(9) 0.0449(9) -0.0034(7) 0.0125(7) -0.0026(7)
C34 0.0546(10) 0.0516(10) 0.0574(11) -0.0047(8) 0.0108(8) -0.0085(8)
C35 0.0616(12) 0.0614(12) 0.0688(13) -0.0194(10) 0.0089(10) -0.0142(10)
C36 0.0539(11) 0.0778(14) 0.0498(10) -0.0145(10) 0.0012(8) 0.0003(10)
C37 0.0606(12) 0.0684(13) 0.0518(11) 0.0038(9) 0.0021(9) 0.0012(10)
C38 0.0485(9) 0.0518(10) 0.0522(10) 0.0006(8) 0.0055(8) -0.0057(8)

loop_
_atom_type_symbol
_atom_type_description
_atom_type_scat_dispersion_real
_atom_type_scat_dispersion_imag
_atom_type_scat_source
C C 0.0181 0.0091 'International Tables Vol C Tables 4.2.6.8 and 6.1.1.4'
H H 0.0000 0.0000 'International Tables Vol C Tables 4.2.6.8 and 6.1.1.4'
N N 0.0311 0.0180 'International Tables Vol C Tables 4.2.6.8 and 6.1.1.4'
O O 0.0492 0.0322 'International Tables Vol C Tables 4.2.6.8 and 6.1.1.4'

loop_
_geom_angle_atom_site_label_1
_geom_angle_atom_site_label_2
_geom_angle_atom_site_label_3
_geom_angle
_geom_angle_site_symmetry_1
_geom_angle_site_symmetry_3
_geom_angle_publ_flag
C1 O1 H1 145.2 . . ?
C19 O2 C23 118.05(12) . . ?
N2 N1 C27 118.75(15) . . ?
C24 N1 N2 112.44(14) . . ?
C24 N1 C27 128.29(15) . . ?
C25 N2 N1 108.01(14) . . ?
O1 C1 C2 118.94(17) . . ?
O1 C1 C6 117.88(17) . . ?
C6 C1 C2 123.18(16) . . ?
C1 C2 C7 122.67(16) . . ?
C3 C2 C1 116.65(16) . . ?
C3 C2 C7 120.60(16) . . ?
C2 C3 H3 118.7 . . ?
C4 C3 C2 122.62(16) . . ?
C4 C3 H3 118.7 . . ?
C3 C4 C5 118.50(15) . . ?
C3 C4 C21 118.83(14) . . ?
C5 C4 C21 122.52(14) . . ?
C4 C5 H5 118.9 . . ?
C4 C5 C6 122.27(16) . . ?
C6 C5 H5 118.9 . . ?
C1 C6 C11 122.29(15) . . ?
C5 C6 C1 116.74(15) . . ?
C5 C6 C11 120.96(16) . . ?
C8 C7 C2 112.5(2) . . ?
C8 C7 C9 110.6(2) . . ?
C9 C7 C2 108.98(19) . . ?
C10 C7 C2 111.31(17) . . ?
C10 C7 C8 105.7(2) . . ?
C10 C7 C9 107.6(2) . . ?
C7 C8 H8A 109.5 . . ?
C7 C8 H8B 109.5 . . ?
C7 C8 H8C 109.5 . . ?
H8A C8 H8B 109.5 . . ?
H8A C8 H8C 109.5 . . ?
H8B C8 H8C 109.5 . . ?
C7 C9 H9A 109.5 . . ?
C7 C9 H9B 109.5 . . ?
C7 C9 H9C 109.5 . . ?
H9A C9 H9B 109.5 . . ?
H9A C9 H9C 109.5 . . ?
H9B C9 H9C 109.5 . . ?
C7 C10 H10A 109.5 . . ?
C7 C10 H10B 109.5 . . ?
C7 C10 H10C 109.5 . . ?
H10A C10 H10B 109.5 . . ?
H10A C10 H10C 109.5 . . ?
H10B C10 H10C 109.5 . . ?
C12 C11 C6 112.82(17) . . ?
C13 C11 C6 108.92(16) . . ?
C13 C11 C12 110.11(18) . . ?
C14 C11 C6 111.39(15) . . ?
C14 C11 C12 106.42(18) . . ?
C14 C11 C13 107.01(19) . . ?
C11 C12 H12A 109.5 . . ?
C11 C12 H12B 109.5 . . ?
C11 C12 H12C 109.5 . . ?
H12A C12 H12B 109.5 . . ?
H12A C12 H12C 109.5 . . ?
H12B C12 H12C 109.5 . . ?
C11 C13 H13A 109.5 . . ?
C11 C13 H13B 109.5 . . ?
C11 C13 H13C 109.5 . . ?
H13A C13 H13B 109.5 . . ?
H13A C13 H13C 109.5 . . ?
H13B C13 H13C 109.5 . . ?
C11 C14 H14A 109.5 . . ?
C11 C14 H14B 109.5 . . ?
C11 C14 H14C 109.5 . . ?
H14A C14 H14B 109.5 . . ?
H14A C14 H14C 109.5 . . ?
H14B C14 H14C 109.5 . . ?
C16 C15 H15 119.0 . . ?
C16 C15 C20 121.98(16) . . ?
C20 C15 H15 119.0 . . ?
C15 C16 H16 120.1 . . ?
C15 C16 C17 119.85(17) . . ?
C17 C16 H16 120.1 . . ?
C16 C17 H17 120.2 . . ?
C18 C17 C16 119.69(17) . . ?
C18 C17 H17 120.2 . . ?
C17 C18 H18 119.9 . . ?
C17 C18 C19 120.14(16) . . ?
C19 C18 H18 119.9 . . ?
O2 C19 C18 115.48(14) . . ?
O2 C19 C20 123.14(15) . . ?
C18 C19 C20 121.34(15) . . ?
C15 C20 C21 122.79(14) . . ?
C19 C20 C15 117.00(16) . . ?
C19 C20 C21 120.20(14) . . ?
C4 C21 H21 105.9 . . ?
C4 C21 C22 115.87(13) . . ?
C20 C21 C4 113.69(13) . . ?
C20 C21 H21 105.9 . . ?
C20 C21 C22 108.81(12) . . ?
C22 C21 H21 105.9 . . ?
C23 C22 C21 105.59(12) . . ?
C24 C22 C21 111.80(13) . . ?
C24 C22 C23 113.66(13) . . ?
C25 C22 C21 112.14(13) . . ?
C25 C22 C23 113.34(13) . . ?
C25 C22 C24 100.52(13) . . ?
O2 C23 C22 110.91(13) . . ?
O2 C23 H23 107.7 . . ?
O2 C23 C33 105.99(13) . . ?
C22 C23 H23 107.7 . . ?
C33 C23 C22 116.63(13) . . ?
C33 C23 H23 107.7 . . ?
O3 C24 N1 126.52(15) . . ?
O3 C24 C22 127.96(14) . . ?
N1 C24 C22 105.51(13) . . ?
N2 C25 C22 113.40(15) . . ?
N2 C25 C26 121.04(17) . . ?
C26 C25 C22 125.55(16) . . ?
C25 C26 H26A 109.5 . . ?
C25 C26 H26B 109.5 . . ?
C25 C26 H26C 109.5 . . ?
H26A C26 H26B 109.5 . . ?
H26A C26 H26C 109.5 . . ?
H26B C26 H26C 109.5 . . ?
C28 C27 N1 118.76(19) . . ?
C32 C27 N1 121.07(18) . . ?
C32 C27 C28 120.13(19) . . ?
C27 C28 H28 120.5 . . ?
C29 C28 C27 119.1(3) . . ?
C29 C28 H28 120.5 . . ?
C28 C29 H29 119.4 . . ?
C30 C29 C28 121.2(3) . . ?
C30 C29 H29 119.4 . . ?
C29 C30 H30 120.5 . . ?
C31 C30 C29 119.0(2) . . ?
C31 C30 H30 120.5 . . ?
C30 C31 H31 119.4 . . ?
C30 C31 C32 121.3(3) . . ?
C32 C31 H31 119.4 . . ?
C27 C32 C31 119.3(2) . . ?
C27 C32 H32 120.4 . . ?
C31 C32 H32 120.4 . . ?
C34 C33 C23 119.63(16) . . ?
C34 C33 C38 119.03(17) . . ?
C38 C33 C23 121.22(16) . . ?
C33 C34 H34 119.8 . . ?
C33 C34 C35 120.4(2) . . ?
C35 C34 H34 119.8 . . ?
C34 C35 H35 120.1 . . ?
C36 C35 C34 119.7(2) . . ?
C36 C35 H35 120.1 . . ?
C35 C36 H36 119.8 . . ?
C35 C36 C37 120.35(19) . . ?
C37 C36 H36 119.8 . . ?
C36 C37 H37 119.9 . . ?
C36 C37 C38 120.2(2) . . ?
C38 C37 H37 119.9 . . ?
C33 C38 H38 119.9 . . ?
C37 C38 C33 120.29(19) . . ?
C37 C38 H38 119.9 . . ?

loop_
_geom_bond_atom_site_label_1
_geom_bond_atom_site_label_2
_geom_bond_distance
_geom_bond_site_symmetry_2
_geom_bond_publ_flag
O1 H1 0.9153 . ?
O1 C1 1.371(2) . ?
O2 C19 1.370(2) . ?
O2 C23 1.426(2) . ?
O3 C24 1.212(2) . ?
N1 N2 1.409(2) . ?
N1 C24 1.375(2) . ?
N1 C27 1.417(2) . ?
N2 C25 1.278(2) . ?
C1 C2 1.405(3) . ?
C1 C6 1.403(3) . ?
C2 C3 1.391(2) . ?
C2 C7 1.545(3) . ?
C3 H3 0.9300 . ?
C3 C4 1.385(2) . ?
C4 C5 1.391(2) . ?
C4 C21 1.526(2) . ?
C5 H5 0.9300 . ?
C5 C6 1.394(2) . ?
C6 C11 1.543(2) . ?
C7 C8 1.534(3) . ?
C7 C9 1.534(4) . ?
C7 C10 1.524(3) . ?
C8 H8A 0.9600 . ?
C8 H8B 0.9600 . ?
C8 H8C 0.9600 . ?
C9 H9A 0.9600 . ?
C9 H9B 0.9600 . ?
C9 H9C 0.9600 . ?
C10 H10A 0.9600 . ?
C10 H10B 0.9600 . ?
C10 H10C 0.9600 . ?
C11 C12 1.540(3) . ?
C11 C13 1.535(3) . ?
C11 C14 1.531(3) . ?
C12 H12A 0.9600 . ?
C12 H12B 0.9600 . ?
C12 H12C 0.9600 . ?
C13 H13A 0.9600 . ?
C13 H13B 0.9600 . ?
C13 H13C 0.9600 . ?
C14 H14A 0.9600 . ?
C14 H14B 0.9600 . ?
C14 H14C 0.9600 . ?
C15 H15 0.9300 . ?
C15 C16 1.378(3) . ?
C15 C20 1.396(2) . ?
C16 H16 0.9300 . ?
C16 C17 1.381(3) . ?
C17 H17 0.9300 . ?
C17 C18 1.378(3) . ?
C18 H18 0.9300 . ?
C18 C19 1.387(2) . ?
C19 C20 1.394(2) . ?
C20 C21 1.520(2) . ?
C21 H21 0.9800 . ?
C21 C22 1.566(2) . ?
C22 C23 1.554(2) . ?
C22 C24 1.526(2) . ?
C22 C25 1.504(2) . ?
C23 H23 0.9800 . ?
C23 C33 1.512(2) . ?
C25 C26 1.488(3) . ?
C26 H26A 0.9600 . ?
C26 H26B 0.9600 . ?
C26 H26C 0.9600 . ?
C27 C28 1.388(3) . ?
C27 C32 1.381(3) . ?
C28 H28 0.9300 . ?
C28 C29 1.387(3) . ?
C29 H29 0.9300 . ?
C29 C30 1.375(5) . ?
C30 H30 0.9300 . ?
C30 C31 1.369(4) . ?
C31 H31 0.9300 . ?
C31 C32 1.388(3) . ?
C32 H32 0.9300 . ?
C33 C34 1.383(3) . ?
C33 C38 1.384(3) . ?
C34 H34 0.9300 . ?
C34 C35 1.391(3) . ?
C35 H35 0.9300 . ?
C35 C36 1.367(3) . ?
C36 H36 0.9300 . ?
C36 C37 1.375(3) . ?
C37 H37 0.9300 . ?
C37 C38 1.381(3) . ?
C38 H38 0.9300 . ?

loop_
_geom_hbond_atom_site_label_D
_geom_hbond_atom_site_label_H
_geom_hbond_atom_site_label_A
_geom_hbond_distance_DH
_geom_hbond_distance_HA
_geom_hbond_distance_DA
_geom_hbond_angle_DHA
_geom_hbond_site_symmetry_A
C5 H5 O3 0.93 2.66 3.425(2) 139.5 .
C9 H9A O1 0.96 2.59 3.186(4) 120.5 .
C10 H10A O2 0.96 2.75 3.596(3) 147.6 3_666
C12 H12C O1 0.96 2.31 2.912(3) 120.1 .
C13 H13A O1 0.96 2.53 3.128(3) 120.5 .
C17 H17 O3 0.93 2.43 3.160(2) 135.2 3_676
C32 H32 O3 0.93 2.29 2.899(2) 122.3 .
C38 H38 O3 0.93 2.66 3.425(2) 139.9 .

loop_
_geom_torsion_atom_site_label_1
_geom_torsion_atom_site_label_2
_geom_torsion_atom_site_label_3
_geom_torsion_atom_site_label_4
_geom_torsion
_geom_torsion_site_symmetry_1
_geom_torsion_site_symmetry_2
_geom_torsion_site_symmetry_3
_geom_torsion_site_symmetry_4
_geom_torsion_publ_flag
O1 C1 C2 C3 -179.02(18) . . . . ?
O1 C1 C2 C7 4.2(3) . . . . ?
O1 C1 C6 C5 -179.81(18) . . . . ?
O1 C1 C6 C11 1.1(3) . . . . ?
O2 C19 C20 C15 178.43(14) . . . . ?
O2 C19 C20 C21 -0.5(2) . . . . ?
O2 C23 C33 C34 -117.88(17) . . . . ?
O2 C23 C33 C38 58.10(19) . . . . ?
N1 N2 C25 C22 -1.7(2) . . . . ?
N1 N2 C25 C26 179.52(18) . . . . ?
N1 C27 C28 C29 -177.4(2) . . . . ?
N1 C27 C32 C31 177.7(2) . . . . ?
N2 N1 C24 O3 -178.12(16) . . . . ?
N2 N1 C24 C22 2.72(19) . . . . ?
N2 N1 C27 C28 -9.0(3) . . . . ?
N2 N1 C27 C32 173.00(19) . . . . ?
C1 C2 C3 C4 -0.9(3) . . . . ?
C1 C2 C7 C8 -54.5(3) . . . . ?
C1 C2 C7 C9 68.5(3) . . . . ?
C1 C2 C7 C10 -173.0(2) . . . . ?
C1 C6 C11 C12 -53.6(3) . . . . ?
C1 C6 C11 C13 69.0(2) . . . . ?
C1 C6 C11 C14 -173.2(2) . . . . ?
C2 C1 C6 C5 -0.2(3) . . . . ?
C2 C1 C6 C11 -179.27(18) . . . . ?
C2 C3 C4 C5 -0.7(3) . . . . ?
C2 C3 C4 C21 -176.44(16) . . . . ?
C3 C2 C7 C8 128.9(2) . . . . ?
C3 C2 C7 C9 -108.1(2) . . . . ?
C3 C2 C7 C10 10.4(3) . . . . ?
C3 C4 C5 C6 2.0(3) . . . . ?
C3 C4 C21 C20 114.26(17) . . . . ?
C3 C4 C21 C22 -118.58(17) . . . . ?
C4 C5 C6 C1 -1.6(3) . . . . ?
C4 C5 C6 C11 177.57(17) . . . . ?
C4 C21 C22 C23 176.42(13) . . . . ?
C4 C21 C22 C24 -59.50(18) . . . . ?
C4 C21 C22 C25 52.53(18) . . . . ?
C5 C4 C21 C20 -61.3(2) . . . . ?
C5 C4 C21 C22 65.9(2) . . . . ?
C5 C6 C11 C12 127.3(2) . . . . ?
C5 C6 C11 C13 -110.1(2) . . . . ?
C5 C6 C11 C14 7.7(3) . . . . ?
C6 C1 C2 C3 1.3(3) . . . . ?
C6 C1 C2 C7 -175.44(19) . . . . ?
C7 C2 C3 C4 175.96(18) . . . . ?
C15 C16 C17 C18 0.4(3) . . . . ?
C15 C20 C21 C4 -22.9(2) . . . . ?
C15 C20 C21 C22 -153.61(15) . . . . ?
C16 C15 C20 C19 -0.9(3) . . . . ?
C16 C15 C20 C21 178.01(16) . . . . ?
C16 C17 C18 C19 -0.4(3) . . . . ?
C17 C18 C19 O2 -177.99(15) . . . . ?
C17 C18 C19 C20 -0.3(3) . . . . ?
C18 C19 C20 C15 0.9(2) . . . . ?
C18 C19 C20 C21 -178.05(14) . . . . ?
C19 O2 C23 C22 -41.98(18) . . . . ?
C19 O2 C23 C33 -169.46(13) . . . . ?
C19 C20 C21 C4 156.01(14) . . . . ?
C19 C20 C21 C22 25.26(19) . . . . ?
C20 C15 C16 C17 0.3(3) . . . . ?
C20 C21 C22 C23 -54.02(15) . . . . ?
C20 C21 C22 C24 70.06(15) . . . . ?
C20 C21 C22 C25 -177.91(12) . . . . ?
C21 C4 C5 C6 177.55(16) . . . . ?
C21 C22 C23 O2 64.39(16) . . . . ?
C21 C22 C23 C33 -174.19(14) . . . . ?
C21 C22 C24 O3 -63.3(2) . . . . ?
C21 C22 C24 N1 115.82(14) . . . . ?
C21 C22 C25 N2 -115.70(17) . . . . ?
C21 C22 C25 C26 63.0(2) . . . . ?
C22 C23 C33 C34 118.14(18) . . . . ?
C22 C23 C33 C38 -65.9(2) . . . . ?
C23 O2 C19 C18 -173.44(14) . . . . ?
C23 O2 C19 C20 8.9(2) . . . . ?
C23 C22 C24 O3 56.1(2) . . . . ?
C23 C22 C24 N1 -124.75(14) . . . . ?
C23 C22 C25 N2 124.85(16) . . . . ?
C23 C22 C25 C26 -56.5(2) . . . . ?
C23 C33 C34 C35 176.30(18) . . . . ?
C23 C33 C38 C37 -176.61(18) . . . . ?
C24 N1 N2 C25 -0.7(2) . . . . ?
C24 N1 C27 C28 162.0(2) . . . . ?
C24 N1 C27 C32 -16.0(3) . . . . ?
C24 C22 C23 O2 -58.50(17) . . . . ?
C24 C22 C23 C33 62.92(19) . . . . ?
C24 C22 C25 N2 3.20(19) . . . . ?
C24 C22 C25 C26 -178.13(19) . . . . ?
C25 C22 C23 O2 -172.47(13) . . . . ?
C25 C22 C23 C33 -51.05(19) . . . . ?
C25 C22 C24 O3 177.53(17) . . . . ?
C25 C22 C24 N1 -3.33(16) . . . . ?
C27 N1 N2 C25 171.63(16) . . . . ?
C27 N1 C24 O3 10.4(3) . . . . ?
C27 N1 C24 C22 -168.73(17) . . . . ?
C27 C28 C29 C30 -0.5(5) . . . . ?
C28 C27 C32 C31 -0.2(4) . . . . ?
C28 C29 C30 C31 -0.1(5) . . . . ?
C29 C30 C31 C32 0.5(5) . . . . ?
C30 C31 C32 C27 -0.3(4) . . . . ?
C32 C27 C28 C29 0.6(4) . . . . ?
C33 C34 C35 C36 0.5(3) . . . . ?
C34 C33 C38 C37 -0.6(3) . . . . ?
C34 C35 C36 C37 -0.8(4) . . . . ?
C35 C36 C37 C38 0.4(4) . . . . ?
C36 C37 C38 C33 0.3(3) . . . . ?
C38 C33 C34 C35 0.2(3) . . . . ?
